data_2234368
loop_
_publ_author_name
'Wang, Huimin'
'Gu, Xiaojun'
'Zhang, Bingbing'
'Su, Haiquan'

_publ_section_title
;
 (2,2'-Bipyridine-6,6'-dicarboxylato-\k^3^<i>N</i>,<i>N</i>',<i>O</i>^6^)(6'-carboxy-2,2'-bipyridine-6-carboxylato-\k^3^<i>N</i>,<i>N</i>',<i>O</i>^6^)cobalt(III)
;
_journal_coeditor_code QM2056
_journal_issue 4
_journal_name_full 'Acta Crystallographica Section E'
_journal_page_first m411
_journal_page_last m412
_journal_paper_doi 10.1107/S1600536812009816
_journal_volume 68
_journal_year 2012
_chemical_formula_iupac '[Co (C12 H6 N2 O4) (C12 H7 N2 O4)]'
_chemical_formula_moiety 'C24 H13 Co N4 O8'
_chemical_formula_sum 'C24 H13 Co N4 O8'
_chemical_formula_weight 544.31
_chemical_name_systematic
;
(2,2'-Bipyridine-6,6'-dicarboxylato-\k^3^<i>N</i>,<i>N</i>',<i>O</i>^6^)(6'-
carboxy-2,2'-bipyridine-6-carboxylato-
\k^3^<i>N</i>,<i>N</i>',<i>O</i>^6^)cobalt(III)
;
_space_group_IT_number 14
_symmetry_cell_setting monoclinic
_symmetry_space_group_name_Hall '-P 2ybc'
_symmetry_space_group_name_H-M 'P 1 21/c 1'
_atom_sites_solution_hydrogens geom
_atom_sites_solution_primary direct
_atom_sites_solution_secondary difmap
_audit_creation_method SHELXL-97
_cell_angle_alpha 90.00
_cell_angle_beta 100.70(3)
_cell_angle_gamma 90.00
_cell_formula_units_Z 4
_cell_length_a 9.3329(19)
_cell_length_b 13.561(3)
_cell_length_c 16.894(3)
_cell_measurement_temperature 153(2)
_cell_volume 2101.0(8)
_computing_cell_refinement 'CrystalClear (Rigaku/MSC, 2005)'
_computing_data_collection 'CrystalClear (Rigaku/MSC, 2005)'
_computing_data_reduction 'CrystalClear (Rigaku/MSC, 2005)'
_computing_molecular_graphics 'DIAMOND (Brandenburg & Putz, 2006)'
_computing_publication_material 'publCIF (Westrip, 2010)'
_computing_structure_refinement 'SHELXL97 (Sheldrick, 2008)'
_computing_structure_solution 'SHELXS97 (Sheldrick, 2008)'
_diffrn_ambient_temperature 153(2)
_diffrn_measured_fraction_theta_full 0.998
_diffrn_measured_fraction_theta_max 0.998
_diffrn_measurement_device_type 'rigaku Saturn CCD area-detector'
_diffrn_measurement_method '\w and \f scans'
_diffrn_radiation_monochromator graphite
_diffrn_radiation_source 'fine-focus sealed tube'
_diffrn_radiation_type MoK\a
_diffrn_radiation_wavelength 0.71073
_diffrn_reflns_av_R_equivalents 0.0430
_diffrn_reflns_av_sigmaI/netI 0.0386
_diffrn_reflns_limit_h_max 8
_diffrn_reflns_limit_h_min -11
_diffrn_reflns_limit_k_max 16
_diffrn_reflns_limit_k_min -16
_diffrn_reflns_limit_l_max 20
_diffrn_reflns_limit_l_min -18
_diffrn_reflns_number 13969
_diffrn_reflns_theta_full 25.02
_diffrn_reflns_theta_max 25.02
_diffrn_reflns_theta_min 1.94
_exptl_absorpt_coefficient_mu 0.882
_exptl_absorpt_correction_T_max 0.9328
_exptl_absorpt_correction_T_min 0.8031
_exptl_absorpt_correction_type multi-scan
_exptl_absorpt_process_details '(CrystalClear; Rigaku/MSC, 2005)'
_exptl_crystal_colour brown
_exptl_crystal_density_diffrn 1.721
_exptl_crystal_density_method 'not measured'
_exptl_crystal_description block
_exptl_crystal_F_000 1104
_exptl_crystal_size_max 0.26
_exptl_crystal_size_mid 0.20
_exptl_crystal_size_min 0.08
_refine_diff_density_max 0.238
_refine_diff_density_min -0.465
_refine_ls_extinction_method none
_refine_ls_goodness_of_fit_ref 1.063
_refine_ls_hydrogen_treatment constr
_refine_ls_matrix_type full
_refine_ls_number_parameters 335
_refine_ls_number_reflns 3696
_refine_ls_number_restraints 0
_refine_ls_restrained_S_all 1.063
_refine_ls_R_factor_all 0.0453
_refine_ls_R_factor_gt 0.0382
_refine_ls_shift/su_max 0.001
_refine_ls_shift/su_mean 0.000
_refine_ls_structure_factor_coef Fsqd
_refine_ls_weighting_details 'calc w=1/[\s^2^(Fo^2^)+(0.0499P)^2^+0.3348P] where P=(Fo^2^+2Fc^2^)/3'
_refine_ls_weighting_scheme calc
_refine_ls_wR_factor_gt 0.0872
_refine_ls_wR_factor_ref 0.0912
_reflns_number_gt 3219
_reflns_number_total 3696
_reflns_threshold_expression I>2sigma(I)
_cod_data_source_file qm2056.cif
_cod_data_source_block I
_cod_original_cell_volume 2101.0(7)
_cod_original_sg_symbol_H-M 'P 21/c'
_cod_database_code 2234368
_cod_database_fobs_code 2234368

loop_
_symmetry_equiv_pos_as_xyz
'x, y, z'
'-x, y+1/2, -z+1/2'
'-x, -y, -z'
'x, -y-1/2, z-1/2'

loop_
_atom_site_type_symbol
_atom_site_label
_atom_site_fract_x
_atom_site_fract_y
_atom_site_fract_z
_atom_site_U_iso_or_equiv
_atom_site_adp_type
_atom_site_calc_flag
_atom_site_refinement_flags
_atom_site_occupancy
_atom_site_symmetry_multiplicity
Co Co1 0.84031(3) 0.73728(2) 0.932821(17) 0.02082(12) Uani d . 1 1
O O1 1.01239(19) 0.73257(12) 1.01357(9) 0.0282(4) Uani d . 1 1
O O2 1.1381(2) 0.81870(16) 1.11603(10) 0.0460(5) Uani d . 1 1
O O5 0.93674(17) 0.81669(12) 0.86609(9) 0.0267(4) Uani d . 1 1
O O6 1.0973(2) 0.80414(14) 0.78364(11) 0.0450(5) Uani d . 1 1
N N1 0.8057(2) 0.85278(14) 0.98537(11) 0.0251(4) Uani d . 1 1
N N2 0.6513(2) 0.77321(14) 0.86292(11) 0.0234(4) Uani d . 1 1
N N3 0.9085(2) 0.63364(14) 0.87852(10) 0.0216(4) Uani d . 1 1
N N4 0.7596(2) 0.62602(14) 0.98808(10) 0.0234(4) Uani d . 1 1
C C1 1.0325(3) 0.80793(19) 1.06293(13) 0.0299(6) Uani d . 1 1
C C2 0.9115(3) 0.88248(18) 1.04578(13) 0.0286(6) Uani d . 1 1
C C3 0.9052(3) 0.97481(19) 1.07909(14) 0.0365(6) Uani d . 1 1
H H3 0.9766 0.9956 1.1218 0.044 Uiso calc R 1 1
C C4 0.7900(3) 1.0357(2) 1.04739(16) 0.0416(7) Uani d . 1 1
H H4 0.7823 1.0975 1.0702 0.050 Uiso calc R 1 1
C C5 0.6856(3) 1.00621(19) 0.98213(17) 0.0382(7) Uani d . 1 1
H H5 0.6106 1.0484 0.9595 0.046 Uiso calc R 1 1
C C6 0.6962(3) 0.91155(18) 0.95143(14) 0.0291(6) Uani d . 1 1
C C7 0.6051(3) 0.86495(18) 0.88142(14) 0.0296(6) Uani d . 1 1
C C8 0.4839(3) 0.9092(2) 0.83680(16) 0.0392(7) Uani d . 1 1
H H8 0.4554 0.9716 0.8505 0.047 Uiso calc R 1 1
C C9 0.4047(3) 0.8600(2) 0.77141(17) 0.0421(7) Uani d . 1 1
H H9 0.3225 0.8888 0.7406 0.051 Uiso calc R 1 1
C C10 0.4492(3) 0.7678(2) 0.75259(17) 0.0396(7) Uani d . 1 1
H H10 0.3971 0.7335 0.7089 0.048 Uiso calc R 1 1
C C11 0.5733(3) 0.72615(19) 0.79957(14) 0.0281(6) Uani d . 1 1
C C12 0.6111(3) 0.62148(19) 0.78089(13) 0.0286(6) Uani d . 1 1
C C13 1.0147(3) 0.76672(18) 0.82270(14) 0.0272(6) Uani d . 1 1
C C14 0.9955(2) 0.65787(18) 0.82720(12) 0.0240(5) Uani d . 1 1
C C15 1.0604(3) 0.58537(19) 0.78857(13) 0.0302(6) Uani d . 1 1
H H15 1.1204 0.6014 0.7523 0.036 Uiso calc R 1 1
C C16 1.0332(3) 0.48753(19) 0.80572(14) 0.0323(6) Uani d . 1 1
H H16 1.0746 0.4373 0.7800 0.039 Uiso calc R 1 1
C C17 0.9449(3) 0.46388(18) 0.86091(13) 0.0286(6) Uani d . 1 1
H H17 0.9271 0.3985 0.8724 0.034 Uiso calc R 1 1
C C18 0.8844(3) 0.53988(17) 0.89816(13) 0.0232(5) Uani d . 1 1
C C19 0.7946(3) 0.53543(17) 0.96114(13) 0.0236(5) Uani d . 1 1
C C20 0.7504(3) 0.44827(19) 0.99124(14) 0.0298(6) Uani d . 1 1
H H20 0.7748 0.3879 0.9712 0.036 Uiso calc R 1 1
C C21 0.6691(3) 0.4523(2) 1.05193(15) 0.0351(6) Uani d . 1 1
H H21 0.6366 0.3947 1.0727 0.042 Uiso calc R 1 1
C C22 0.6372(3) 0.5430(2) 1.08100(14) 0.0336(6) Uani d . 1 1
H H22 0.5850 0.5469 1.1227 0.040 Uiso calc R 1 1
C C23 0.6831(3) 0.62865(19) 1.04793(13) 0.0272(5) Uani d . 1 1
C C24 0.6458(3) 0.7264(2) 1.08152(15) 0.0319(6) Uani d . 1 1
O O9 0.5735(2) 0.55690(13) 0.82239(10) 0.0396(5) Uani d . 1 1
O O7 0.7342(2) 0.74748(14) 1.14778(11) 0.0418(5) Uani d . 1 1
O O10 0.6766(2) 0.60709(13) 0.72153(10) 0.0401(5) Uani d . 1 1
H H10A 0.6806 0.6591 0.6972 0.060 Uiso calc R 1 1
O O8 0.5416(2) 0.77371(16) 1.04846(13) 0.0504(5) Uani d . 1 1

loop_
_atom_site_aniso_label
_atom_site_aniso_U_11
_atom_site_aniso_U_22
_atom_site_aniso_U_33
_atom_site_aniso_U_12
_atom_site_aniso_U_13
_atom_site_aniso_U_23
Co1 0.0249(2) 0.01599(19) 0.02186(19) 0.00158(13) 0.00513(13) 0.00048(12)
O1 0.0310(10) 0.0244(9) 0.0281(9) 0.0023(7) 0.0025(7) -0.0007(7)
O2 0.0432(12) 0.0567(14) 0.0329(9) -0.0020(10) -0.0064(9) -0.0069(9)
O5 0.0325(10) 0.0184(9) 0.0312(8) -0.0005(7) 0.0108(7) 0.0014(7)
O6 0.0528(13) 0.0339(11) 0.0572(12) -0.0022(9) 0.0331(10) 0.0083(9)
N1 0.0325(12) 0.0199(11) 0.0246(9) 0.0003(9) 0.0097(9) -0.0003(8)
N2 0.0244(11) 0.0210(11) 0.0250(10) -0.0006(8) 0.0047(8) 0.0025(8)
N3 0.0246(10) 0.0196(10) 0.0204(9) 0.0012(8) 0.0037(8) 0.0010(8)
N4 0.0259(11) 0.0225(11) 0.0216(9) 0.0015(9) 0.0036(8) 0.0012(8)
C1 0.0369(15) 0.0295(14) 0.0239(12) -0.0025(12) 0.0076(11) 0.0032(10)
C2 0.0384(15) 0.0260(13) 0.0239(12) -0.0047(11) 0.0123(11) -0.0022(10)
C3 0.0550(18) 0.0283(15) 0.0287(13) -0.0095(13) 0.0143(12) -0.0072(11)
C4 0.0585(19) 0.0241(14) 0.0481(16) -0.0011(14) 0.0255(15) -0.0100(12)
C5 0.0461(17) 0.0222(14) 0.0509(16) 0.0084(12) 0.0211(14) 0.0005(12)
C6 0.0319(14) 0.0241(13) 0.0345(13) 0.0029(11) 0.0143(11) 0.0010(11)
C7 0.0301(14) 0.0255(14) 0.0354(13) 0.0058(11) 0.0118(11) 0.0073(11)
C8 0.0365(16) 0.0324(16) 0.0497(16) 0.0108(13) 0.0103(13) 0.0089(13)
C9 0.0304(15) 0.0444(18) 0.0502(16) 0.0071(13) 0.0041(13) 0.0218(14)
C10 0.0317(16) 0.0448(18) 0.0384(15) -0.0024(13) -0.0036(12) 0.0092(13)
C11 0.0280(14) 0.0306(14) 0.0260(12) -0.0044(11) 0.0057(11) 0.0071(10)
C12 0.0307(14) 0.0304(14) 0.0222(12) -0.0080(11) -0.0014(11) 0.0017(11)
C13 0.0277(14) 0.0241(13) 0.0295(13) 0.0013(11) 0.0044(11) 0.0032(10)
C14 0.0243(13) 0.0265(13) 0.0208(11) -0.0005(10) 0.0032(10) 0.0004(10)
C15 0.0344(15) 0.0339(15) 0.0241(12) 0.0030(12) 0.0099(11) -0.0028(11)
C16 0.0386(15) 0.0291(14) 0.0292(13) 0.0056(12) 0.0065(11) -0.0088(11)
C17 0.0350(15) 0.0198(13) 0.0291(12) 0.0002(11) 0.0012(11) -0.0022(10)
C18 0.0240(13) 0.0201(12) 0.0236(11) -0.0015(10) -0.0001(10) -0.0001(9)
C19 0.0245(13) 0.0206(12) 0.0241(11) -0.0006(10) 0.0005(10) 0.0001(9)
C20 0.0316(14) 0.0236(14) 0.0323(13) -0.0008(11) 0.0011(11) 0.0027(10)
C21 0.0356(15) 0.0312(15) 0.0373(14) -0.0088(12) 0.0040(12) 0.0105(12)
C22 0.0339(15) 0.0387(16) 0.0299(13) -0.0049(12) 0.0103(11) 0.0050(11)
C23 0.0245(13) 0.0327(14) 0.0238(11) 0.0005(11) 0.0029(10) 0.0012(10)
C24 0.0345(16) 0.0333(15) 0.0325(14) 0.0019(12) 0.0183(12) 0.0058(11)
O9 0.0513(12) 0.0310(11) 0.0378(10) -0.0101(9) 0.0116(9) 0.0074(8)
O7 0.0494(12) 0.0421(12) 0.0340(10) 0.0100(9) 0.0078(9) -0.0072(8)
O10 0.0612(13) 0.0283(10) 0.0332(10) -0.0079(9) 0.0148(9) 0.0017(8)
O8 0.0472(13) 0.0497(13) 0.0542(12) 0.0178(11) 0.0092(10) 0.0045(10)

loop_
_atom_type_symbol
_atom_type_description
_atom_type_scat_dispersion_real
_atom_type_scat_dispersion_imag
_atom_type_scat_source
C C 0.0033 0.0016 'International Tables Vol C Tables 4.2.6.8 and 6.1.1.4'
H H 0.0000 0.0000 'International Tables Vol C Tables 4.2.6.8 and 6.1.1.4'
N N 0.0061 0.0033 'International Tables Vol C Tables 4.2.6.8 and 6.1.1.4'
O O 0.0106 0.0060 'International Tables Vol C Tables 4.2.6.8 and 6.1.1.4'
Co Co 0.3494 0.9721 'International Tables Vol C Tables 4.2.6.8 and 6.1.1.4'

loop_
_geom_angle_atom_site_label_1
_geom_angle_atom_site_label_2
_geom_angle_atom_site_label_3
_geom_angle
N3 Co1 N1 168.91(8)
N3 Co1 O5 83.81(8)
N1 Co1 O5 87.09(8)
N3 Co1 O1 90.43(8)
N1 Co1 O1 83.36(8)
O5 Co1 O1 90.84(7)
N3 Co1 N2 103.87(8)
N1 Co1 N2 82.17(8)
O5 Co1 N2 88.54(7)
O1 Co1 N2 165.53(7)
N3 Co1 N4 81.51(8)
N1 Co1 N4 107.45(8)
O5 Co1 N4 165.32(7)
O1 Co1 N4 88.91(7)
N2 Co1 N4 95.32(8)
C1 O1 Co1 115.57(15)
C13 O5 Co1 114.27(15)
C6 N1 C2 122.8(2)
C6 N1 Co1 118.95(16)
C2 N1 Co1 116.55(16)
C11 N2 C7 117.8(2)
C11 N2 Co1 130.32(17)
C7 N2 Co1 111.60(15)
C14 N3 C18 122.9(2)
C14 N3 Co1 116.17(16)
C18 N3 Co1 120.42(15)
C23 N4 C19 117.8(2)
C23 N4 Co1 129.24(17)
C19 N4 Co1 112.87(15)
O2 C1 O1 124.4(2)
O2 C1 C2 122.7(2)
O1 C1 C2 112.8(2)
N1 C2 C3 120.1(2)
N1 C2 C1 111.4(2)
C3 C2 C1 128.3(2)
C2 C3 C4 118.3(2)
C2 C3 H3 120.9
C4 C3 H3 120.9
C3 C4 C5 121.1(2)
C3 C4 H4 119.5
C5 C4 H4 119.5
C4 C5 C6 118.2(3)
C4 C5 H5 120.9
C6 C5 H5 120.9
N1 C6 C5 119.3(2)
N1 C6 C7 111.8(2)
C5 C6 C7 128.8(2)
N2 C7 C8 122.1(2)
N2 C7 C6 114.5(2)
C8 C7 C6 123.3(2)
C7 C8 C9 119.4(3)
C7 C8 H8 120.3
C9 C8 H8 120.3
C10 C9 C8 119.0(2)
C10 C9 H9 120.5
C8 C9 H9 120.5
C9 C10 C11 119.5(3)
C9 C10 H10 120.3
C11 C10 H10 120.3
N2 C11 C10 122.1(2)
N2 C11 C12 120.1(2)
C10 C11 C12 117.6(2)
O9 C12 O10 125.0(3)
O9 C12 C11 117.0(2)
O10 C12 C11 118.0(2)
O6 C13 O5 124.1(2)
O6 C13 C14 122.4(2)
O5 C13 C14 113.5(2)
N3 C14 C15 120.3(2)
N3 C14 C13 111.7(2)
C15 C14 C13 127.8(2)
C14 C15 C16 117.9(2)
C14 C15 H15 121.1
C16 C15 H15 121.1
C15 C16 C17 120.9(2)
C15 C16 H16 119.6
C17 C16 H16 119.6
C18 C17 C16 118.4(2)
C18 C17 H17 120.8
C16 C17 H17 120.8
N3 C18 C17 119.5(2)
N3 C18 C19 111.17(19)
C17 C18 C19 129.3(2)
N4 C19 C20 122.6(2)
N4 C19 C18 113.95(19)
C20 C19 C18 123.4(2)
C19 C20 C21 118.8(2)
C19 C20 H20 120.6
C21 C20 H20 120.6
C22 C21 C20 118.9(2)
C22 C21 H21 120.5
C20 C21 H21 120.5
C21 C22 C23 120.0(2)
C21 C22 H22 120.0
C23 C22 H22 120.0
N4 C23 C22 121.8(2)
N4 C23 C24 119.9(2)
C22 C23 C24 118.3(2)
O8 C24 O7 127.6(3)
O8 C24 C23 120.9(2)
O7 C24 C23 111.4(2)
C12 O10 H10A 109.5

loop_
_geom_bond_atom_site_label_1
_geom_bond_atom_site_label_2
_geom_bond_distance
Co1 N3 1.8546(19)
Co1 N1 1.8580(19)
Co1 O5 1.9018(16)
Co1 O1 1.9055(18)
Co1 N2 1.993(2)
Co1 N4 1.9941(19)
O1 C1 1.310(3)
O2 C1 1.212(3)
O5 C13 1.313(3)
O6 C13 1.215(3)
N1 C6 1.338(3)
N1 C2 1.344(3)
N2 C11 1.339(3)
N2 C7 1.372(3)
N3 C14 1.334(3)
N3 C18 1.343(3)
N4 C23 1.342(3)
N4 C19 1.371(3)
C1 C2 1.503(4)
C2 C3 1.378(3)
C3 C4 1.383(4)
C3 H3 0.9300
C4 C5 1.388(4)
C4 H4 0.9300
C5 C6 1.395(3)
C5 H5 0.9300
C6 C7 1.466(3)
C7 C8 1.375(3)
C8 C9 1.382(4)
C8 H8 0.9300
C9 C10 1.372(4)
C9 H9 0.9300
C10 C11 1.397(4)
C10 H10 0.9300
C11 C12 1.510(4)
C12 O9 1.214(3)
C12 O10 1.282(3)
C13 C14 1.491(3)
C14 C15 1.381(3)
C15 C16 1.391(4)
C15 H15 0.9300
C16 C17 1.392(3)
C16 H16 0.9300
C17 C18 1.382(3)
C17 H17 0.9300
C18 C19 1.473(3)
C19 C20 1.380(3)
C20 C21 1.385(3)
C20 H20 0.9300
C21 C22 1.377(4)
C21 H21 0.9300
C22 C23 1.391(3)
C22 H22 0.9300
C23 C24 1.508(4)
C24 O8 1.211(3)
C24 O7 1.293(3)
O10 H10A 0.8200

loop_
_geom_hbond_atom_site_label_D
_geom_hbond_atom_site_label_H
_geom_hbond_atom_site_label_A
_geom_hbond_site_symmetry_A
_geom_hbond_distance_DH
_geom_hbond_distance_HA
_geom_hbond_distance_DA
_geom_hbond_angle_DHA
O10 H10A O7 4_575 0.82 1.65 2.445(3) 164.2
C15 H15 O2 4_575 0.93 2.58 3.391(3) 146.5
C8 H8 O10 2_656 0.93 2.41 3.142(3) 135.3
C16 H16 O6 2_746 0.93 2.52 3.044(3) 116.0
C20 H20 O1 3_767 0.93 2.55 3.315(3) 140.0
C22 H22 O9 3_667 0.93 2.35 3.091(3) 136.1

loop_
_geom_torsion_atom_site_label_1
_geom_torsion_atom_site_label_2
_geom_torsion_atom_site_label_3
_geom_torsion_atom_site_label_4
_geom_torsion
N3 Co1 O1 C1 167.56(17)
N1 Co1 O1 C1 -3.23(16)
O5 Co1 O1 C1 83.75(16)
N2 Co1 O1 C1 -3.7(4)
N4 Co1 O1 C1 -110.93(17)
N3 Co1 O5 C13 -6.93(16)
N1 Co1 O5 C13 166.73(16)
O1 Co1 O5 C13 83.42(16)
N2 Co1 O5 C13 -111.04(16)
N4 Co1 O5 C13 -5.5(4)
N3 Co1 N1 C6 114.4(4)
O5 Co1 N1 C6 79.54(18)
O1 Co1 N1 C6 170.72(19)
N2 Co1 N1 C6 -9.38(18)
N4 Co1 N1 C6 -102.53(18)
N3 Co1 N1 C2 -51.4(5)
O5 Co1 N1 C2 -86.23(17)
O1 Co1 N1 C2 4.96(16)
N2 Co1 N1 C2 -175.15(17)
N4 Co1 N1 C2 91.71(17)
N3 Co1 N2 C11 11.2(2)
N1 Co1 N2 C11 -178.3(2)
O5 Co1 N2 C11 94.5(2)
O1 Co1 N2 C11 -177.8(3)
N4 Co1 N2 C11 -71.3(2)
N3 Co1 N2 C7 -163.00(15)
N1 Co1 N2 C7 7.52(15)
O5 Co1 N2 C7 -79.74(16)
O1 Co1 N2 C7 8.0(4)
N4 Co1 N2 C7 114.45(16)
N1 Co1 N3 C14 -30.2(5)
O5 Co1 N3 C14 4.85(16)
O1 Co1 N3 C14 -85.95(16)
N2 Co1 N3 C14 91.80(16)
N4 Co1 N3 C14 -174.78(17)
N1 Co1 N3 C18 142.1(4)
O5 Co1 N3 C18 177.15(18)
O1 Co1 N3 C18 86.35(18)
N2 Co1 N3 C18 -95.90(18)
N4 Co1 N3 C18 -2.48(17)
N3 Co1 N4 C23 178.3(2)
N1 Co1 N4 C23 5.0(2)
O5 Co1 N4 C23 176.9(2)
O1 Co1 N4 C23 87.71(19)
N2 Co1 N4 C23 -78.42(19)
N3 Co1 N4 C19 0.99(15)
N1 Co1 N4 C19 -172.30(15)
O5 Co1 N4 C19 -0.5(4)
O1 Co1 N4 C19 -89.61(16)
N2 Co1 N4 C19 104.26(16)
Co1 O1 C1 O2 -177.4(2)
Co1 O1 C1 C2 1.1(2)
C6 N1 C2 C3 4.3(3)
Co1 N1 C2 C3 169.50(18)
C6 N1 C2 C1 -170.7(2)
Co1 N1 C2 C1 -5.5(2)
O2 C1 C2 N1 -178.7(2)
O1 C1 C2 N1 2.8(3)
O2 C1 C2 C3 6.8(4)
O1 C1 C2 C3 -171.7(2)
N1 C2 C3 C4 -1.5(4)
C1 C2 C3 C4 172.5(2)
C2 C3 C4 C5 -2.0(4)
C3 C4 C5 C6 2.8(4)
C2 N1 C6 C5 -3.5(3)
Co1 N1 C6 C5 -168.27(18)
C2 N1 C6 C7 173.7(2)
Co1 N1 C6 C7 8.9(3)
C4 C5 C6 N1 -0.1(4)
C4 C5 C6 C7 -176.8(2)
C11 N2 C7 C8 -0.7(3)
Co1 N2 C7 C8 174.33(19)
C11 N2 C7 C6 -180.0(2)
Co1 N2 C7 C6 -5.0(2)
N1 C6 C7 N2 -2.0(3)
C5 C6 C7 N2 174.9(2)
N1 C6 C7 C8 178.8(2)
C5 C6 C7 C8 -4.4(4)
N2 C7 C8 C9 0.5(4)
C6 C7 C8 C9 179.7(2)
C7 C8 C9 C10 0.0(4)
C8 C9 C10 C11 -0.2(4)
C7 N2 C11 C10 0.5(3)
Co1 N2 C11 C10 -173.46(18)
C7 N2 C11 C12 -174.5(2)
Co1 N2 C11 C12 11.6(3)
C9 C10 C11 N2 0.0(4)
C9 C10 C11 C12 175.1(2)
N2 C11 C12 O9 77.1(3)
C10 C11 C12 O9 -98.1(3)
N2 C11 C12 O10 -104.8(3)
C10 C11 C12 O10 80.0(3)
Co1 O5 C13 O6 -171.1(2)
Co1 O5 C13 C14 7.4(2)
C18 N3 C14 C15 3.0(3)
Co1 N3 C14 C15 175.12(17)
C18 N3 C14 C13 -174.2(2)
Co1 N3 C14 C13 -2.1(2)
O6 C13 C14 N3 175.0(2)
O5 C13 C14 N3 -3.6(3)
O6 C13 C14 C15 -1.9(4)
O5 C13 C14 C15 179.5(2)
N3 C14 C15 C16 -0.7(3)
C13 C14 C15 C16 176.0(2)
C14 C15 C16 C17 -0.9(4)
C15 C16 C17 C18 0.2(4)
C14 N3 C18 C17 -3.7(3)
Co1 N3 C18 C17 -175.46(16)
C14 N3 C18 C19 175.02(19)
Co1 N3 C18 C19 3.3(3)
C16 C17 C18 N3 2.0(3)
C16 C17 C18 C19 -176.5(2)
C23 N4 C19 C20 2.2(3)
Co1 N4 C19 C20 179.82(18)
C23 N4 C19 C18 -177.24(19)
Co1 N4 C19 C18 0.4(2)
N3 C18 C19 N4 -2.2(3)
C17 C18 C19 N4 176.4(2)
N3 C18 C19 C20 178.4(2)
C17 C18 C19 C20 -3.0(4)
N4 C19 C20 C21 -0.9(4)
C18 C19 C20 C21 178.4(2)
C19 C20 C21 C22 -1.0(3)
C20 C21 C22 C23 1.8(4)
C19 N4 C23 C22 -1.4(3)
Co1 N4 C23 C22 -178.62(18)
C19 N4 C23 C24 178.1(2)
Co1 N4 C23 C24 0.9(3)
C21 C22 C23 N4 -0.5(4)
C21 C22 C23 C24 180.0(2)
N4 C23 C24 O8 82.6(3)
C22 C23 C24 O8 -97.9(3)
N4 C23 C24 O7 -99.5(3)
C22 C23 C24 O7 80.1(3)
